data_2207822
loop_
_publ_author_name
'Xiang, Jing'
'Yin, Ye-Gao'
'Huang, Xiao-Chun'

_publ_section_title
;
 Diammine(pyridine-2,6-dicarboxylato)copper(II)
;
_journal_coeditor_code LH6539
_journal_issue 1
_journal_name_full 'Acta Crystallographica Section E'
_journal_page_first m4
_journal_page_last m6
_journal_paper_doi 10.1107/S1600536805037256
_journal_volume 62
_journal_year 2006
_chemical_formula_iupac '[Cu (C7 H3 N O4) (N H3)2]'
_chemical_formula_moiety 'C7 H9 Cu N3 O4'
_chemical_formula_sum 'C7 H9 Cu N3 O4'
_chemical_formula_weight 262.72
_chemical_name_systematic
;
Diammine(pyridine-2,6-dicarboxylate)copper(II)
;
_space_group_IT_number 2
_symmetry_cell_setting triclinic
_symmetry_space_group_name_Hall '-P 1'
_symmetry_space_group_name_H-M 'P -1'
_atom_sites_solution_hydrogens geom
_atom_sites_solution_primary direct
_atom_sites_solution_secondary difmap
_audit_creation_method SHELXL-97
_cell_angle_alpha 76.927(2)
_cell_angle_beta 86.987(2)
_cell_angle_gamma 86.618(2)
_cell_formula_units_Z 2
_cell_length_a 4.8654(6)
_cell_length_b 9.1161(11)
_cell_length_c 10.0916(12)
_cell_measurement_reflns_used 58
_cell_measurement_temperature 295(2)
_cell_measurement_theta_max 26.0
_cell_measurement_theta_min 2.2
_cell_volume 434.88(9)
_computing_cell_refinement 'SAINT (Bruker, 2002)'
_computing_data_collection 'SMART (Bruker, 2002)'
_computing_data_reduction 'SAINT '
_computing_molecular_graphics 'ORTEPII (Johnson, 1976) and PLATON (Spek, 2003)'
_computing_publication_material SHELXL97
_computing_structure_refinement 'SHELXL97 (Sheldrick, 1997)'
_computing_structure_solution 'SHELXS97 (Sheldrick, 1997)'
_diffrn_ambient_temperature 295(2)
_diffrn_measured_fraction_theta_full 0.985
_diffrn_measured_fraction_theta_max 0.95
_diffrn_measurement_device_type 'Bruker APEX area-dectector'
_diffrn_measurement_method '\f and \w'
_diffrn_radiation_monochromator graphite
_diffrn_radiation_source 'fine-focus sealed tube'
_diffrn_radiation_type MoK\a
_diffrn_radiation_wavelength 0.71073
_diffrn_reflns_av_R_equivalents 0.0135
_diffrn_reflns_av_sigmaI/netI 0.0299
_diffrn_reflns_limit_h_max 5
_diffrn_reflns_limit_h_min -6
_diffrn_reflns_limit_k_max 11
_diffrn_reflns_limit_k_min -11
_diffrn_reflns_limit_l_max 13
_diffrn_reflns_limit_l_min -12
_diffrn_reflns_number 2693
_diffrn_reflns_theta_full 27.76
_diffrn_reflns_theta_max 27.76
_diffrn_reflns_theta_min 2.07
_diffrn_standards_decay_% 0
_diffrn_standards_interval_count 0
_diffrn_standards_interval_time 0
_diffrn_standards_number 0
_exptl_absorpt_coefficient_mu 2.509
_exptl_absorpt_correction_T_max 0.755
_exptl_absorpt_correction_T_min 0.558
_exptl_absorpt_correction_type multi-scan
_exptl_absorpt_process_details '(SADABS; Bruker, 2002)'
_exptl_crystal_colour blue
_exptl_crystal_density_diffrn 2.006
_exptl_crystal_density_method 'not measured'
_exptl_crystal_description needle
_exptl_crystal_F_000 266
_exptl_crystal_size_max 0.26
_exptl_crystal_size_mid 0.18
_exptl_crystal_size_min 0.11
_refine_diff_density_max 0.834
_refine_diff_density_min -0.812
_refine_ls_extinction_method none
_refine_ls_goodness_of_fit_ref 1.079
_refine_ls_hydrogen_treatment constr
_refine_ls_matrix_type full
_refine_ls_number_parameters 138
_refine_ls_number_reflns 1901
_refine_ls_number_restraints 0
_refine_ls_restrained_S_all 1.079
_refine_ls_R_factor_all 0.0392
_refine_ls_R_factor_gt 0.0369
_refine_ls_shift/su_max 0.001
_refine_ls_shift/su_mean 0.000
_refine_ls_structure_factor_coef Fsqd
_refine_ls_weighting_details 'calc w=1/[\s^2^(Fo^2^)+(0.0653P)^2^+0.3650P] where P=(Fo^2^+2Fc^2^)/3'
_refine_ls_weighting_scheme calc
_refine_ls_wR_factor_gt 0.1024
_refine_ls_wR_factor_ref 0.1040
_reflns_number_gt 1772
_reflns_number_total 1901
_reflns_threshold_expression I>2\s(I)
_cod_data_source_file lh6539.cif
_cod_data_source_block I
_cod_depositor_comments
;
The following automatic conversions were performed:
'_symmetry_cell_setting' value 'Triclinic' changed to 'triclinic'
according to '/home/saulius/struct/CIF-dictionaries/cif_core.dic'
dictionary named 'cif_core.dic' version 2.4.1 from 2010-06-29.

Automatic conversion script
Id: cif_fix_enum 1527 2010-12-29 10:47:43Z saulius 

The following automatic conversions were performed:

'_symmetry_cell_setting' value 'Triclinic' changed to 'triclinic'
according to /home/saulius/struct/CIF-dictionaries/cif_core.dic
dictionary named 'cif_core.dic' version 2.4.1 from 2010-06-29.

Automatic conversion script
Id: cif_fix_values 1715 2011-07-08 13:25:40Z adriana 
;
_cod_database_code 2207822
_cod_database_fobs_code 2207822

loop_
_symmetry_equiv_pos_as_xyz
'x, y, z'
'-x, -y, -z'

loop_
_atom_site_label
_atom_site_fract_x
_atom_site_fract_y
_atom_site_fract_z
_atom_site_U_iso_or_equiv
_atom_site_adp_type
_atom_site_calc_flag
_atom_site_refinement_flags
_atom_site_occupancy
_atom_site_type_symbol
Cu1 0.29849(7) 0.08868(4) 0.20886(3) 0.02474(15) Uani d . 1 Cu
N1 0.1509(5) 0.2770(3) 0.2411(2) 0.0209(4) Uani d . 1 N
N2 0.0104(5) -0.0765(3) 0.3523(2) 0.0235(5) Uani d . 1 N
H2A -0.1284 -0.0244 0.3841 0.035 Uiso calc R 1 H
H2B 0.1049 -0.1301 0.4216 0.035 Uiso calc R 1 H
H2C -0.0560 -0.1383 0.3064 0.035 Uiso calc R 1 H
N3 0.5141(6) -0.0849(3) 0.1665(3) 0.0308(6) Uani d . 1 N
H3A 0.6732 -0.0545 0.1247 0.046 Uiso calc R 1 H
H3B 0.4199 -0.1264 0.1124 0.046 Uiso calc R 1 H
H3C 0.5472 -0.1526 0.2433 0.046 Uiso calc R 1 H
O4 0.6084(5) 0.2681(3) 0.4977(2) 0.0357(5) Uani d . 1 O
O2 0.0093(5) 0.1358(2) 0.0668(2) 0.0304(5) Uani d . 1 O
O3 0.5501(4) 0.1156(2) 0.3573(2) 0.0276(4) Uani d . 1 O
O1 -0.3591(5) 0.2906(3) 0.0091(2) 0.0375(5) Uani d . 1 O
C6 -0.1460(6) 0.2528(3) 0.0708(3) 0.0247(6) Uani d . 1 C
C7 0.4940(6) 0.2331(3) 0.4036(3) 0.0243(5) Uani d . 1 C
C2 0.2651(6) 0.3363(3) 0.3325(3) 0.0216(5) Uani d . 1 C
C3 0.1780(6) 0.4782(3) 0.3500(3) 0.0282(6) Uani d . 1 C
H3 0.2576 0.5210 0.4133 0.034 Uiso calc R 1 H
C1 -0.0524(6) 0.3479(3) 0.1644(3) 0.0219(5) Uani d . 1 C
C5 -0.1520(6) 0.4895(3) 0.1761(3) 0.0272(6) Uani d . 1 C
H5 -0.2941 0.5399 0.1231 0.033 Uiso calc R 1 H
C4 -0.0320(7) 0.5546(3) 0.2701(3) 0.0311(6) Uani d . 1 C
H4 -0.0936 0.6505 0.2794 0.037 Uiso calc R 1 H

loop_
_atom_site_aniso_label
_atom_site_aniso_U_11
_atom_site_aniso_U_22
_atom_site_aniso_U_33
_atom_site_aniso_U_12
_atom_site_aniso_U_13
_atom_site_aniso_U_23
Cu1 0.0244(2) 0.0220(2) 0.0308(2) 0.00593(14) -0.00732(14) -0.01257(14)
N1 0.0209(11) 0.0187(10) 0.0238(11) 0.0021(8) -0.0042(9) -0.0062(8)
N2 0.0198(11) 0.0239(11) 0.0259(11) 0.0070(9) -0.0056(9) -0.0042(9)
N3 0.0302(13) 0.0285(13) 0.0382(14) 0.0074(10) -0.0086(11) -0.0177(11)
O4 0.0407(13) 0.0327(11) 0.0375(12) 0.0058(10) -0.0197(10) -0.0136(10)
O2 0.0317(11) 0.0292(11) 0.0345(11) 0.0056(9) -0.0104(9) -0.0157(9)
O3 0.0267(10) 0.0261(10) 0.0323(10) 0.0064(8) -0.0083(8) -0.0116(8)
O1 0.0341(12) 0.0393(13) 0.0429(13) 0.0058(10) -0.0186(10) -0.0153(10)
C6 0.0255(14) 0.0243(13) 0.0245(13) -0.0021(11) -0.0050(11) -0.0051(10)
C7 0.0214(13) 0.0245(13) 0.0269(13) 0.0012(10) -0.0052(10) -0.0051(10)
C2 0.0207(12) 0.0205(12) 0.0252(13) -0.0005(10) -0.0044(10) -0.0075(10)
C3 0.0293(15) 0.0272(14) 0.0324(15) 0.0002(11) -0.0061(12) -0.0149(12)
C1 0.0198(13) 0.0213(12) 0.0247(13) -0.0002(10) -0.0028(10) -0.0048(10)
C5 0.0260(14) 0.0231(13) 0.0319(14) 0.0044(11) -0.0073(11) -0.0047(11)
C4 0.0362(16) 0.0205(13) 0.0391(16) 0.0071(12) -0.0066(13) -0.0128(12)

loop_
_atom_type_symbol
_atom_type_description
_atom_type_scat_dispersion_real
_atom_type_scat_dispersion_imag
_atom_type_scat_source
C C 0.0033 0.0016 'International Tables Vol C Tables 4.2.6.8 and 6.1.1.4'
H H 0.0000 0.0000 'International Tables Vol C Tables 4.2.6.8 and 6.1.1.4'
N N 0.0061 0.0033 'International Tables Vol C Tables 4.2.6.8 and 6.1.1.4'
O O 0.0106 0.0060 'International Tables Vol C Tables 4.2.6.8 and 6.1.1.4'
Cu Cu 0.3201 1.2651 'International Tables Vol C Tables 4.2.6.8 and 6.1.1.4'

loop_
_geom_angle_atom_site_label_1
_geom_angle_atom_site_label_2
_geom_angle_atom_site_label_3
_geom_angle
_geom_angle_publ_flag
N1 Cu1 N3 169.27(11) yes
N1 Cu1 O2 80.68(9) yes
N3 Cu1 O2 104.03(10) yes
N1 Cu1 O3 79.60(9) yes
N3 Cu1 O3 94.95(10) yes
O2 Cu1 O3 160.08(9) yes
N1 Cu1 N2 100.57(9) yes
N3 Cu1 N2 89.13(10) yes
O2 Cu1 N2 90.40(9) yes
O3 Cu1 N2 95.96(9) yes
C2 N1 C1 122.7(2) no
C2 N1 Cu1 119.09(19) no
C1 N1 Cu1 118.12(19) no
Cu1 N2 H2A 109.5 no
Cu1 N2 H2B 109.5 no
H2A N2 H2B 109.5 no
Cu1 N2 H2C 109.5 no
H2A N2 H2C 109.5 no
H2B N2 H2C 109.5 no
Cu1 N3 H3A 109.5 no
Cu1 N3 H3B 109.5 no
H3A N3 H3B 109.5 no
Cu1 N3 H3C 109.5 no
H3A N3 H3C 109.5 no
H3B N3 H3C 109.5 no
C6 O2 Cu1 114.41(18) no
C7 O3 Cu1 114.95(18) no
O1 C6 O2 125.9(3) no
O1 C6 C1 119.5(3) no
O2 C6 C1 114.6(2) no
O4 C7 O3 126.2(3) no
O4 C7 C2 119.4(3) no
O3 C7 C2 114.5(2) no
N1 C2 C3 120.5(3) no
N1 C2 C7 111.7(2) no
C3 C2 C7 127.8(2) no
C2 C3 C4 117.8(3) no
C2 C3 H3 121.1 no
C4 C3 H3 121.1 no
N1 C1 C5 120.5(3) no
N1 C1 C6 111.3(2) no
C5 C1 C6 128.2(3) no
C1 C5 C4 117.7(3) no
C1 C5 H5 121.1 no
C4 C5 H5 121.1 no
C3 C4 C5 120.9(3) no
C3 C4 H4 119.6 no
C5 C4 H4 119.6 no

loop_
_geom_bond_atom_site_label_1
_geom_bond_atom_site_label_2
_geom_bond_site_symmetry_2
_geom_bond_distance
_geom_bond_publ_flag
Cu1 N1 . 1.911(2) yes
Cu1 N3 . 1.962(3) yes
Cu1 O2 . 2.021(2) yes
Cu1 O3 . 2.049(2) yes
Cu1 N2 . 2.319(2) yes
O1 Cu1 1_455 2.925(2) yes
N1 C2 . 1.329(3) no
N1 C1 . 1.332(4) no
N2 H2A . 0.8900 no
N2 H2B . 0.8900 no
N2 H2C . 0.8900 no
N3 H3A . 0.8900 no
N3 H3B . 0.8900 no
N3 H3C . 0.8900 no
O4 C7 . 1.236(3) no
O2 C6 . 1.278(4) no
O3 C7 . 1.273(4) no
O1 C6 . 1.229(4) no
C6 C1 . 1.520(4) no
C7 C2 . 1.515(4) no
C2 C3 . 1.384(4) no
C3 C4 . 1.389(4) no
C3 H3 . 0.9300 no
C1 C5 . 1.381(4) no
C5 C4 . 1.396(4) no
C5 H5 . 0.9300 no
C4 H4 . 0.9300 no

loop_
_geom_hbond_atom_site_label_D
_geom_hbond_atom_site_label_H
_geom_hbond_atom_site_label_A
_geom_hbond_site_symmetry_A
_geom_hbond_distance_DH
_geom_hbond_distance_HA
_geom_hbond_distance_DA
_geom_hbond_angle_DHA
N2 H2A O3 1_455 0.89 1.95 2.765(3) 152
N2 H2B O4 2_656 0.89 1.91 2.739(3) 155
N2 H2C N3 1_455 0.89 2.55 3.148(4) 126
N3 H3A O2 1_655 0.89 2.41 3.204(4) 149
N3 H3B O1 2 0.89 2.18 3.007(3) 154
